data_1568847
loop_
_publ_author_name
'Mikherdov, Alexander S.'
'Jin, Mingoo'
'Ito, Hajime'

_publ_section_title
;
 Exploring Au(i) involving halogen bonding with N-heterocyclic carbene
 Au(i) aryl complexes in crystalline media
;
_journal_issue 17
_journal_name_full 'Chemical Science'
_journal_page_first 4485
_journal_page_last 4494
_journal_paper_doi 10.1039/D3SC00373F
_journal_volume 14
_journal_year 2023
_chemical_formula_moiety 'C27 H31 Au N2, C6 F5 I'
_chemical_formula_sum 'C33 H31 Au F5 I N2'
_chemical_formula_weight 874.490
_space_group_crystal_system monoclinic
_space_group_IT_number 14
_space_group_name_Hall '-P 2ybc'
_space_group_name_H-M_alt 'P 1 21/c 1'
_symmetry_Int_Tables_number 14
_atom_sites_solution_primary dual
_audit_creation_date 2022-03-24
_audit_creation_method
;
Olex2 1.5-alpha
(compiled 2022.03.08 svn.r54f81f84 for OlexSys, GUI svn.r6487)
;
_audit_update_record
;
2022-11-11 deposited with the CCDC.	2023-04-10 downloaded from the CCDC.
;
_cell_angle_alpha 90
_cell_angle_beta 106.860(1)
_cell_angle_gamma 90
_cell_formula_units_Z 4
_cell_length_a 18.3269(2)
_cell_length_b 10.2984(1)
_cell_length_c 17.2337(1)
_cell_measurement_reflns_used 33607
_cell_measurement_temperature 123
_cell_measurement_theta_max 75.9460
_cell_measurement_theta_min 2.4970
_cell_volume 3112.84(5)
_computing_cell_refinement 'CrysAlisPro 1.171.40.69a (Rigaku OD, 2020)'
_computing_data_collection 'CrysAlisPro 1.171.40.69a (Rigaku OD, 2020)'
_computing_data_reduction 'CrysAlisPro 1.171.40.69a (Rigaku OD, 2020)'
_computing_molecular_graphics 'Olex2 1.5-alpha (Dolomanov et al., 2009)'
_computing_publication_material 'Olex2 1.5-alpha (Dolomanov et al., 2009)'
_computing_structure_refinement 'olex2.refine 1.5-alpha (Bourhis et al., 2015)'
_computing_structure_solution 'ShelXT (Sheldrick, 2015)'
_diffrn_ambient_temperature 123
_diffrn_detector 'Hybrid Pixel Array Detector'
_diffrn_detector_area_resol_mean 10.0000
_diffrn_detector_type HyPix
_diffrn_measured_fraction_theta_full 0.9996
_diffrn_measured_fraction_theta_max 0.9820
_diffrn_measurement_details
;
List of Runs (angles in degrees, time in seconds):

  # Type    Start    End  Width  t~exp~   \w     \q     \k     \f   Frames
#--------------------------------------------------------------------------
  1  \w     30.00  77.00   0.50    0.06    --   49.03  77.00  30.00   94
  2  \w     87.00 112.00   0.50    0.06    --   49.03  77.00  30.00   50
  3  \w     89.00 120.00   0.50    0.06    --   49.03  57.00  90.00   62
  4  \w     46.00  71.00   0.50    0.06    --   49.03  57.00  90.00   50
  5  \w     31.00  65.00   0.50    0.06    --   49.03  77.00 120.00   68
  6  \w     31.00  63.00   0.50    0.06    --   49.03  77.00  90.00   64
  7  \w     82.00 107.00   0.50    0.06    --   49.03  29.00 -18.00   50
  8  \w     31.00  99.00   0.50    0.26    --  102.75 -99.00-180.00  136
  9  \w     31.00  69.00   0.50    0.26    --  102.75 -57.00-120.00   76
 10  \w     32.00  69.00   0.50    0.26    --  102.75 -57.00 -90.00   74
 11  \w     32.00  69.00   0.50    0.26    --  102.75 -57.00-150.00   74
 12  \w     31.00  68.00   0.50    0.26    --  102.75 -57.00 -60.00   74
 13  \w     -9.00  17.00   0.50    0.06    --   49.03 -29.00-179.00   52
 14  \w     58.00 102.00   0.50    0.26    --  102.75-125.00  30.00   88
 15  \w     49.00 105.00   0.50    0.26    --  102.75 -99.00  30.00  112
 16  \w    -21.00  18.00   0.50    0.06    --   49.03 -19.00  30.00   78
 17  \w     35.00  61.00   0.50    0.26    --  102.75 -57.00  60.00   52
 18  \w     95.00 137.00   0.50    0.26    --  102.75  29.00 -18.00   84
 19  \w     83.00 170.00   0.50    0.26    --  102.75  77.00   0.00  174
 20  \w     83.00 111.00   0.50    0.26    --  102.75  77.00  30.00   56
 21  \w     82.00 112.00   0.50    0.26    --  102.75  77.00  90.00   60
 22  \w     95.00 154.00   0.50    0.26    --  102.75  37.00 150.00  118
 23  \w    -17.00  12.00   0.50    0.06    --  -49.03  29.00 -18.00   58
 24  \w    -37.00   9.00   0.50    0.06    --  -49.03  37.00  60.00   92
 25  \w    -62.00 -30.00   0.50    0.26    -- -102.00  57.00 120.00   64
 26  \w    -63.00 -31.00   0.50    0.26    -- -102.00  57.00  60.00   64
 27  \w    -65.00 -30.00   0.50    0.26    -- -102.00  57.00-120.00   70
 28  \w    -63.00 -30.00   0.50    0.26    -- -102.00  57.00-180.00   66
 29  \w   -120.00 -42.00   0.50    0.06    --  -49.03 -29.00-179.00  156
 30  \w   -115.00 -41.00   0.50    0.06    --  -49.03 -37.00 120.00  148
 31  \w    -65.00 -30.00   0.50    0.26    -- -102.00 125.00  30.00   70
 32  \w   -110.00 -84.00   0.50    0.26    -- -102.00 125.00  30.00   52
 33  \w   -134.00-103.00   0.50    0.26    -- -102.00 -29.00-179.00   62
 34  \w   -169.00-139.00   0.50    0.26    -- -102.00 -77.00  60.00   60
 35  \w   -118.00 -80.00   0.50    0.26    -- -102.00 -79.00 143.38   76
 36  \w   -107.00 -81.00   0.50    0.26    -- -102.00 -77.00 150.00   52
 37  \w   -107.00 -81.00   0.50    0.26    -- -102.00 -78.00 133.16   52
 38  \w   -107.00 -81.00   0.50    0.26    -- -102.00 -77.00 120.00   52
 39  \w   -106.00 -80.00   0.50    0.26    -- -102.00 -79.00  95.80   52
 40  \w   -108.00 -81.00   0.50    0.26    -- -102.00 -77.00  60.00   54
 41  \w   -109.00 -82.00   0.50    0.26    -- -102.00 -77.00  73.80   54
 42  \w   -110.00 -83.00   0.50    0.26    -- -102.00 -75.00  76.80   54
 43  \w   -166.00 -81.00   0.50    0.26    -- -102.00 -77.00  44.99  170
 44  \w   -158.00-133.00   0.50    0.26    -- -102.00 -77.00 120.00   50
 45  \w   -163.00-137.00   0.50    0.26    -- -102.00 -79.00 143.38   52
 46  \w   -173.00-147.00   0.50    0.26    -- -102.00 -74.00 158.33   52
 47  \w   -171.00 -82.00   0.50    0.26    -- -102.00 -75.00 122.88  178
 48  \w   -109.00 -84.00   0.50    0.26    -- -102.00 -70.00 128.00   50
 49  \w   -108.00 -83.00   0.50    0.26    -- -102.00 -74.00 158.33   50
 50  \w   -109.00 -84.00   0.50    0.26    -- -102.00 -71.00  98.00   50
 51  \w   -108.00 -83.00   0.50    0.26    -- -102.00 -72.00  43.04   50
 52  \w   -110.00 -85.00   0.50    0.26    -- -102.00 -69.00  42.94   50
 53  \w   -108.00 -83.00   0.50    0.26    -- -102.00 -72.00  80.86   50
 54  \w   -113.00 -86.00   0.50    0.26    -- -102.00 -67.00  55.84   54
 55  \w   -110.00 -85.00   0.50    0.26    -- -102.00 -67.00 139.78   50
 56  \w   -111.00 -86.00   0.50    0.26    -- -102.00 -65.00 143.48   50
 57  \w   -121.00 -87.00   0.50    0.26    -- -102.00 -63.00  98.77   68
 58  \w   -147.00 -87.00   0.50    0.26    -- -102.00 -63.00  93.23  120
 59  \w   -163.00 -85.00   0.50    0.26    -- -102.00 -68.00  85.26  156
 60  \w   -110.00 -85.00   0.50    0.26    -- -102.00 -68.00  96.55   50
 61  \w   -115.00 -90.00   0.50    0.26    -- -102.00 -57.00  60.00   50
 62  \w   -114.00 -89.00   0.50    0.26    -- -102.00 -60.00  51.89   50
 63  \w   -158.00-133.00   0.50    0.26    -- -102.00 -54.00  20.70   50
 64  \w   -170.00 -98.00   0.50    0.26    -- -102.00 -48.00 146.14  144
 65  \w   -116.00 -91.00   0.50    0.26    -- -102.00 -52.00 135.40   50
 66  \w   -105.00 -80.00   0.50    0.26    -- -102.00 -81.00 151.28   50
 67  \w   -120.00 -76.00   0.50    0.06    --  -49.03-125.00   0.00   88
;
_diffrn_measurement_device 'four-circle diffractometer'
_diffrn_measurement_device_type 'XtaLAB Synergy R, DW system, HyPix'
_diffrn_measurement_method '\w scans'
_diffrn_orient_matrix_type 'CrysAlisPro convention (1999,Acta A55,543-557)'
_diffrn_orient_matrix_UB_11 -0.0664660000
_diffrn_orient_matrix_UB_12 -0.0090047000
_diffrn_orient_matrix_UB_13 -0.0786479000
_diffrn_orient_matrix_UB_21 0.0545195000
_diffrn_orient_matrix_UB_22 -0.0563641000
_diffrn_orient_matrix_UB_23 -0.0446485000
_diffrn_orient_matrix_UB_31 -0.0177388000
_diffrn_orient_matrix_UB_32 -0.1383850000
_diffrn_orient_matrix_UB_33 0.0233710000
_diffrn_radiation_monochromator mirror
_diffrn_radiation_probe x-ray
_diffrn_radiation_type 'Cu K\a'
_diffrn_radiation_wavelength 1.54184
_diffrn_reflns_av_R_equivalents 0.0679
_diffrn_reflns_av_unetI/netI 0.0331
_diffrn_reflns_Laue_measured_fraction_full 0.9996
_diffrn_reflns_Laue_measured_fraction_max 0.9820
_diffrn_reflns_limit_h_max 23
_diffrn_reflns_limit_h_min -23
_diffrn_reflns_limit_k_max 12
_diffrn_reflns_limit_k_min -12
_diffrn_reflns_limit_l_max 21
_diffrn_reflns_limit_l_min -21
_diffrn_reflns_number 56432
_diffrn_reflns_point_group_measured_fraction_full 0.9996
_diffrn_reflns_point_group_measured_fraction_max 0.9820
_diffrn_reflns_theta_full 67.6840
_diffrn_reflns_theta_max 76.32
_diffrn_reflns_theta_min 2.52
_diffrn_source 'Rotating-anode X-ray tube'
_diffrn_source_type 'Rigaku (Cu) X-ray Source'
_exptl_absorpt_coefficient_mu 17.144
_exptl_absorpt_correction_T_max 1.00000
_exptl_absorpt_correction_T_min 0.09123
_exptl_absorpt_correction_type multi-scan
_exptl_absorpt_process_details
;
CrysAlisPro 1.171.40.69a (Rigaku Oxford Diffraction, 2020)
Empirical absorption correction using spherical harmonics,
 implemented in SCALE3 ABSPACK scaling algorithm.
;
_exptl_crystal_colour 'clear colourless'
_exptl_crystal_colour_lustre clear
_exptl_crystal_colour_primary colourless
_exptl_crystal_density_diffrn 1.866
_exptl_crystal_description plate
_exptl_crystal_F_000 1670.901
_exptl_crystal_size_max 0.2
_exptl_crystal_size_mid 0.1
_exptl_crystal_size_min 0.02
_refine_diff_density_max 1.4906
_refine_diff_density_min -0.7616
_refine_diff_density_rms 0.1502
_refine_ls_d_res_high 0.7934
_refine_ls_d_res_low 17.5391
_refine_ls_goodness_of_fit_ref 1.0305
_refine_ls_hydrogen_treatment constr
_refine_ls_matrix_type full
_refine_ls_number_constraints 49
_refine_ls_number_parameters 405
_refine_ls_number_reflns 6401
_refine_ls_number_restraints 72
_refine_ls_restrained_S_all 1.0243
_refine_ls_R_factor_all 0.0367
_refine_ls_R_factor_gt 0.0344
_refine_ls_shift/su_max -0.0007
_refine_ls_shift/su_mean 0.0000
_refine_ls_structure_factor_coef Fsqd
_refine_ls_weighting_details 'w=1/[\s^2^(Fo^2^)+(0.0649P)^2^+4.5645P] where P=(Fo^2^+2Fc^2^)/3'
_refine_ls_weighting_scheme calc
_refine_ls_wR_factor_gt 0.0956
_refine_ls_wR_factor_ref 0.0977
_reflns_Friedel_coverage 0.0
_reflns_limit_h_max 22
_reflns_limit_h_min -23
_reflns_limit_k_max 12
_reflns_limit_k_min 0
_reflns_limit_l_max 21
_reflns_limit_l_min 0
_reflns_number_gt 5911
_reflns_number_total 6401
_reflns_threshold_expression I>=2u(I)
_cod_data_source_file d3sc00373f3.cif
_cod_data_source_block 1Ph-IPFB_123K
_cod_depositor_comments 'Adding full bibliography for 1568831--1568854.cif.'
_cod_database_code 1568847
_chemical_oxdiff_formula 'Au I F N C H'
_olex2_refinement_description
;
;
_olex2_submission_special_instructions 'No special instructions were received'
_oxdiff_exptl_absorpt_empirical_details
;
Empirical correction (ABSPACK) includes:
- Absorption correction using spherical harmonics
- Frame scaling
;
_oxdiff_exptl_absorpt_empirical_full_max 6.777
_oxdiff_exptl_absorpt_empirical_full_min 0.545

loop_
_space_group_symop_id
_space_group_symop_operation_xyz
1 x,y,z
2 -x,y+1/2,-z+1/2
3 -x,-y,-z
4 x,-y-1/2,z-1/2

loop_
_atom_site_label
_atom_site_type_symbol
_atom_site_fract_x
_atom_site_fract_y
_atom_site_fract_z
_atom_site_U_iso_or_equiv
_atom_site_adp_type
_atom_site_occupancy
_atom_site_refinement_flags_posn
_atom_site_refinement_flags_adp
_atom_site_disorder_group
Au1A Au 0.33017(2) 0.45816(4) 0.68898(2) 0.0224(3) Uani 1.000000 . . .
N2A N 0.2824(2) 0.4194(5) 0.8419(2) 0.0376(8) Uani 1.000000 . . .
N1A N 0.40459(19) 0.4464(4) 0.8681(2) 0.0335(8) Uani 1.000000 . . .
C22A C 0.3227(2) 0.5038(4) 0.5715(2) 0.0315(8) Uani 1.000000 . . .
C4A C 0.4784(2) 0.4628(4) 0.8568(2) 0.0311(9) Uani 1.000000 . . .
C1A C 0.3395(2) 0.4356(4) 0.8094(2) 0.0293(8) Uani 1.000000 . . .
C9A C 0.5241(2) 0.3538(5) 0.8606(3) 0.0359(9) Uani 1.000000 . . .
C5A C 0.5036(2) 0.5875(5) 0.8454(2) 0.0355(9) Uani 1.000000 . . .
C2A C 0.3949(3) 0.4316(7) 0.9499(3) 0.0474(13) Uani 1.000000 . . .
H2Aa H 0.4178(3) 0.3516(7) 0.9754(3) 0.0569(15) Uiso 1.000000 R . .
H2Ab H 0.4169(3) 0.5044(7) 0.9845(3) 0.0569(15) Uiso 1.000000 R . .
C23A C 0.3713(3) 0.4570(5) 0.5299(3) 0.0410(11) Uani 1.000000 . . .
H23A H 0.4066(3) 0.3933(5) 0.5540(3) 0.0492(13) Uiso 1.000000 R . .
C26A C 0.2657(3) 0.6415(5) 0.4543(3) 0.0509(12) Uani 1.000000 . . .
H26A H 0.2295(3) 0.7030(5) 0.4290(3) 0.0611(15) Uiso 1.000000 R . .
C13A C 0.2028(2) 0.4186(5) 0.7978(3) 0.0382(10) Uani 1.000000 . . .
C14A C 0.1636(2) 0.3012(5) 0.7920(3) 0.0388(10) Uani 1.000000 . . .
C3A C 0.3080(3) 0.4286(7) 0.9317(3) 0.0516(14) Uani 1.000000 . . .
H3Aa H 0.2891(3) 0.5072(7) 0.9503(3) 0.0619(17) Uiso 1.000000 R . .
H3Ab H 0.2915(3) 0.3539(7) 0.9565(3) 0.0619(17) Uiso 1.000000 R . .
C18A C 0.1669(3) 0.5331(5) 0.7657(3) 0.0431(12) Uani 1.000000 . . .
C27A C 0.2692(3) 0.5968(5) 0.5317(3) 0.0411(10) Uani 1.000000 . . .
H27A H 0.2351(3) 0.6297(5) 0.5575(3) 0.0493(12) Uiso 1.000000 R . .
C15A C 0.0848(2) 0.3028(5) 0.7517(3) 0.0411(11) Uani 1.000000 . . .
H15A H 0.0574(2) 0.2258(5) 0.7471(3) 0.0494(13) Uiso 1.000000 R . .
C24A C 0.3693(4) 0.5023(6) 0.4525(3) 0.0512(12) Uani 1.000000 . . .
H24A H 0.4036(4) 0.4705(6) 0.4266(3) 0.0614(15) Uiso 1.000000 R . .
C16A C 0.0472(2) 0.4147(6) 0.7192(3) 0.0429(11) Uani 1.000000 . . .
C17A C 0.0891(3) 0.5285(5) 0.7262(3) 0.0446(12) Uani 1.000000 . . .
H17A H 0.0643(3) 0.6043(5) 0.7036(3) 0.0536(14) Uiso 1.000000 R . .
C20A C 0.2032(3) 0.1774(6) 0.8246(3) 0.0468(12) Uani 1.000000 . . .
H20a H 0.2541(9) 0.1788(19) 0.820(2) 0.0702(17) Uiso 1.000000 GR . .
H20b H 0.205(2) 0.168(2) 0.8806(8) 0.0702(17) Uiso 1.000000 GR . .
H20c H 0.1757(14) 0.1055(6) 0.7942(17) 0.0702(17) Uiso 1.000000 GR . .
C12A C 0.4981(3) 0.2188(6) 0.8726(3) 0.0522(13) Uani 1.000000 . . .
C25A C 0.3162(4) 0.5941(5) 0.4152(3) 0.0504(13) Uani 1.000000 . . .
H25A H 0.3143(4) 0.6243(5) 0.3638(3) 0.0605(15) Uiso 1.000000 R . .
C6A C 0.5769(3) 0.6002(6) 0.8375(3) 0.0466(13) Uani 1.000000 . . .
H6A H 0.5946(3) 0.6823(6) 0.8295(3) 0.0560(15) Uiso 1.000000 R . .
C21A C -0.0376(3) 0.4146(6) 0.6763(4) 0.0535(14) Uani 1.000000 . . .
H21a H -0.0555(6) 0.3267(6) 0.667(3) 0.080(2) Uiso 1.000000 GR . .
H21b H -0.0641(4) 0.459(4) 0.7091(13) 0.080(2) Uiso 1.000000 GR . .
H21c H -0.0471(4) 0.458(4) 0.6251(13) 0.080(2) Uiso 1.000000 GR . .
C7A C 0.6242(3) 0.4931(7) 0.8413(3) 0.0522(14) Uani 1.000000 . . .
C8A C 0.5973(3) 0.3729(6) 0.8531(3) 0.0465(12) Uani 1.000000 . . .
H8A H 0.6289(3) 0.3012(6) 0.8561(3) 0.0557(14) Uiso 1.000000 R . .
C10A C 0.4536(4) 0.7033(6) 0.8433(3) 0.0554(14) Uani 1.000000 . . .
H10a H 0.4069(12) 0.693(2) 0.801(2) 0.083(2) Uiso 1.000000 GR . .
H10b H 0.443(2) 0.711(3) 0.8942(11) 0.083(2) Uiso 1.000000 GR . .
H10c H 0.4794(12) 0.7802(8) 0.834(3) 0.083(2) Uiso 1.000000 GR . .
I1D I 0.16739(5) 0.18377(8) 1.05324(5) 0.0543(4) Uani 1.000000 . . 1
F1D F 0.15472(6) 0.46956(10) 0.97324(11) 0.0597(9) Uani 1.000000 G U 1
F2D F 0.03767(9) 0.60843(13) 0.88479(13) 0.0596(8) Uani 1.000000 G U 1
F3D F -0.10700(8) 0.51339(17) 0.84809(11) 0.0636(9) Uani 1.000000 G U 1
F5D F -0.01339(5) 0.13163(13) 0.98951(12) 0.0719(10) Uani 1.000000 G U 1
F4D F -0.13073(5) 0.27426(19) 0.90321(15) 0.0848(12) Uani 1.000000 G U 1
C2D C 0.08670(6) 0.41611(9) 0.95610(7) 0.0437(10) Uani 1.000000 G U 1
C1D C 0.07624(4) 0.29486(8) 0.98482(5) 0.0444(11) Uani 1.000000 G U 1
C3D C 0.02518(7) 0.48944(11) 0.90864(9) 0.0467(11) Uani 1.000000 G U 1
C6D C 0.00228(4) 0.24869(11) 0.96529(8) 0.0517(12) Uani 1.000000 G U 1
C4D C -0.04674(6) 0.44018(14) 0.89096(9) 0.0511(13) Uani 1.000000 G U 1
C5D C -0.05866(5) 0.31999(14) 0.91990(10) 0.0551(13) Uani 1.000000 G U 1
C19A C 0.2102(3) 0.6589(6) 0.7717(4) 0.0545(14) Uani 1.000000 . . .
H19a H 0.245(2) 0.667(2) 0.8249(10) 0.082(2) Uiso 1.000000 GR . .
H19b H 0.238(2) 0.660(2) 0.732(2) 0.082(2) Uiso 1.000000 GR . .
H19c H 0.1751(4) 0.7303(6) 0.762(3) 0.082(2) Uiso 1.000000 GR . .
C11A C 0.7034(4) 0.5086(12) 0.8316(5) 0.091(3) Uani 1.000000 . . .
H11a H 0.7012(9) 0.496(8) 0.7758(10) 0.136(4) Uiso 1.000000 GR . .
H11b H 0.7221(19) 0.594(3) 0.848(5) 0.136(4) Uiso 1.000000 GR . .
H11c H 0.7370(12) 0.446(5) 0.865(4) 0.136(4) Uiso 1.000000 GR . .
H12a H 0.486(3) 0.2146(13) 0.9232(14) 0.0783(19) Uiso 1.000000 GR . .
H12b H 0.4537(16) 0.1976(18) 0.8290(16) 0.0783(19) Uiso 1.000000 GR . .
H12c H 0.5381(10) 0.1581(8) 0.873(3) 0.0783(19) Uiso 1.000000 GR . .

loop_
_atom_site_aniso_label
_atom_site_aniso_U_11
_atom_site_aniso_U_22
_atom_site_aniso_U_33
_atom_site_aniso_U_12
_atom_site_aniso_U_13
_atom_site_aniso_U_23
Au1A 0.0183(4) 0.0263(4) 0.0188(4) -0.00045(15) -0.0007(2) -0.00199(15)
N2A 0.0196(16) 0.066(2) 0.0248(17) -0.0054(16) 0.0028(13) -0.0079(17)
N1A 0.0197(16) 0.060(2) 0.0176(16) -0.0048(14) 0.0004(13) -0.0006(14)
C22A 0.032(2) 0.033(2) 0.0232(19) -0.0001(17) -0.0023(15) 0.0051(16)
C4A 0.0184(18) 0.051(3) 0.0227(19) -0.0047(15) 0.0032(15) 0.0010(15)
C1A 0.0212(18) 0.044(2) 0.0200(18) -0.0005(15) 0.0019(14) -0.0005(15)
C9A 0.028(2) 0.047(3) 0.029(2) 0.0032(17) 0.0028(16) 0.0023(18)
C5A 0.033(2) 0.045(2) 0.0217(18) -0.0053(18) -0.0036(15) 0.0020(17)
C2A 0.027(2) 0.091(4) 0.024(2) -0.008(2) 0.0055(17) -0.004(2)
C23A 0.049(3) 0.041(3) 0.029(2) 0.0047(19) 0.005(2) 0.0016(17)
C26A 0.060(3) 0.045(3) 0.038(2) 0.008(2) -0.001(2) 0.013(2)
C13A 0.0204(19) 0.059(3) 0.031(2) -0.0039(18) 0.0004(15) -0.016(2)
C14A 0.023(2) 0.058(3) 0.033(2) -0.0045(18) 0.0043(15) -0.012(2)
C3A 0.025(2) 0.101(4) 0.026(2) -0.015(2) 0.0038(17) -0.013(2)
C18A 0.027(2) 0.059(3) 0.040(3) -0.0028(18) 0.0044(19) -0.024(2)
C27A 0.040(2) 0.041(3) 0.036(2) 0.0052(19) 0.0024(18) 0.0046(19)
C15A 0.0202(19) 0.058(3) 0.043(2) -0.0061(18) 0.0052(17) -0.016(2)
C24A 0.076(4) 0.044(3) 0.038(3) 0.006(3) 0.023(3) -0.001(2)
C16A 0.0196(19) 0.061(3) 0.045(3) -0.0023(19) 0.0032(17) -0.024(2)
C17A 0.023(2) 0.055(3) 0.050(3) 0.0070(18) 0.0015(19) -0.021(2)
C20A 0.033(2) 0.061(3) 0.043(3) -0.003(2) 0.006(2) -0.000(2)
C12A 0.053(3) 0.050(3) 0.045(3) -0.003(2) -0.001(2) 0.009(2)
C25A 0.079(4) 0.040(3) 0.028(2) -0.002(2) 0.010(2) 0.0067(19)
C6A 0.039(2) 0.071(4) 0.029(2) -0.027(2) 0.0077(18) 0.002(2)
C21A 0.024(2) 0.067(3) 0.061(3) 0.003(2) -0.001(2) -0.026(3)
C7A 0.027(2) 0.096(4) 0.034(2) -0.019(3) 0.0086(19) -0.011(3)
C8A 0.026(2) 0.074(4) 0.038(2) 0.006(2) 0.0053(18) -0.008(2)
C10A 0.058(3) 0.047(3) 0.047(3) 0.000(2) -0.007(2) 0.003(2)
I1D 0.0558(6) 0.0412(6) 0.0605(7) 0.0190(4) 0.0081(5) 0.0149(4)
F1D 0.0417(17) 0.065(2) 0.080(2) 0.0009(13) 0.0296(17) 0.0202(16)
F2D 0.065(2) 0.055(2) 0.064(2) 0.0093(15) 0.0275(16) 0.0245(16)
F3D 0.0508(19) 0.076(2) 0.056(2) 0.0112(17) 0.0027(15) 0.0068(17)
F5D 0.079(2) 0.0442(18) 0.089(3) -0.0166(17) 0.019(2) 0.0100(18)
F4D 0.0437(19) 0.085(3) 0.113(3) -0.0175(19) 0.002(2) -0.001(2)
C2D 0.041(2) 0.048(3) 0.045(3) 0.006(2) 0.017(2) 0.005(2)
C1D 0.039(2) 0.053(3) 0.042(2) 0.009(2) 0.0133(19) 0.006(2)
C3D 0.059(3) 0.043(3) 0.042(3) 0.008(2) 0.022(2) 0.007(2)
C6D 0.053(3) 0.043(3) 0.058(3) -0.000(2) 0.014(2) 0.004(2)
C4D 0.043(3) 0.060(3) 0.047(3) 0.014(2) 0.009(2) 0.004(2)
C5D 0.038(3) 0.061(3) 0.063(3) -0.003(2) 0.008(2) -0.006(3)
C19A 0.036(2) 0.050(3) 0.070(4) -0.006(2) 0.003(2) -0.028(3)
C11A 0.036(3) 0.171(9) 0.074(5) -0.035(4) 0.028(3) -0.022(5)

loop_
_atom_type_symbol
_atom_type_scat_dispersion_real
_atom_type_scat_dispersion_imag
_atom_type_scat_Cromer_Mann_a1
_atom_type_scat_Cromer_Mann_a2
_atom_type_scat_Cromer_Mann_a3
_atom_type_scat_Cromer_Mann_a4
_atom_type_scat_Cromer_Mann_b1
_atom_type_scat_Cromer_Mann_b2
_atom_type_scat_Cromer_Mann_b3
_atom_type_scat_Cromer_Mann_b4
_atom_type_scat_Cromer_Mann_c
_atom_type_scat_source
_atom_type_scat_dispersion_source
Au -4.01093 7.72880 16.88190 18.59130 25.55820 5.86000 0.46110 8.62160 1.48260 36.39560 12.06580 'International Tables Volume C Table 6.1.1.4 (pp. 500-502)' 'Henke, Gullikson and Davis, At. Data and Nucl. Data Tables, 1993, 54, 2'
C 0.01920 0.00962 2.31000 1.02000 1.58860 0.86500 20.84390 10.20750 0.56870 51.65120 0.21560 'International Tables Volume C Table 6.1.1.4 (pp. 500-502)' 'Henke, Gullikson and Davis, At. Data and Nucl. Data Tables, 1993, 54, 2'
F 0.07537 0.05506 3.53920 2.64120 1.51700 1.02430 10.28250 4.29440 0.26150 26.14760 0.27760 'International Tables Volume C Table 6.1.1.4 (pp. 500-502)' 'Henke, Gullikson and Davis, At. Data and Nucl. Data Tables, 1993, 54, 2'
H 0.00000 0.00000 0.49300 0.32291 0.14019 0.04081 10.51090 26.12570 3.14236 57.79970 0.00304 'International Tables Volume C Table 6.1.1.4 (pp. 500-502)' 'Henke, Gullikson and Davis, At. Data and Nucl. Data Tables, 1993, 54, 2'
I -0.19206 6.94430 20.14720 18.99490 7.51380 2.27350 4.34700 0.38140 27.76600 66.87760 4.07120 'International Tables Volume C Table 6.1.1.4 (pp. 500-502)' 'Henke, Gullikson and Davis, At. Data and Nucl. Data Tables, 1993, 54, 2'
N 0.03256 0.01839 12.21260 3.13220 2.01250 1.16630 0.00570 9.89330 28.99750 0.58260 -11.52900 'International Tables Volume C Table 6.1.1.4 (pp. 500-502)' 'Henke, Gullikson and Davis, At. Data and Nucl. Data Tables, 1993, 54, 2'

loop_
_geom_angle_atom_site_label_1
_geom_angle_atom_site_label_2
_geom_angle_atom_site_label_3
_geom_angle
_geom_angle_site_symmetry_1
_geom_angle_site_symmetry_3
_geom_angle_publ_flag
C1A Au1A C22A 173.18(17) . . ?
C13A N2A C1A 125.4(4) . . ?
C3A N2A C1A 112.4(3) . . ?
C3A N2A C13A 121.1(4) . . ?
C1A N1A C4A 125.6(3) . . ?
C2A N1A C4A 121.4(3) . . ?
C2A N1A C1A 112.9(3) . . ?
C23A C22A Au1A 124.4(3) . . ?
C27A C22A Au1A 118.6(3) . . ?
C27A C22A C23A 116.7(4) . . ?
C9A C4A N1A 118.5(4) . . ?
C5A C4A N1A 119.4(4) . . ?
C5A C4A C9A 122.0(4) . . ?
N2A C1A Au1A 126.5(3) . . ?
N1A C1A Au1A 123.9(3) . . ?
N1A C1A N2A 109.4(3) . . ?
C12A C9A C4A 122.9(4) . . ?
C8A C9A C4A 117.5(5) . . ?
C8A C9A C12A 119.6(5) . . ?
C6A C5A C4A 117.8(5) . . ?
C10A C5A C4A 120.8(4) . . ?
C10A C5A C6A 121.4(5) . . ?
H2Aa C2A N1A 111.3(3) . . ?
H2Ab C2A N1A 111.3(3) . . ?
H2Ab C2A H2Aa 109.2 . . ?
C3A C2A N1A 102.3(4) . . ?
C3A C2A H2Aa 111.3(4) . . ?
C3A C2A H2Ab 111.3(3) . . ?
H23A C23A C22A 118.9(3) . . ?
C24A C23A C22A 122.2(5) . . ?
C24A C23A H23A 118.9(3) . . ?
C27A C26A H26A 120.1(3) . . ?
C25A C26A H26A 120.1(3) . . ?
C25A C26A C27A 119.9(5) . . ?
C14A C13A N2A 117.7(5) . . ?
C18A C13A N2A 119.9(4) . . ?
C18A C13A C14A 122.3(4) . . ?
C15A C14A C13A 117.2(5) . . ?
C20A C14A C13A 122.0(4) . . ?
C20A C14A C15A 120.8(5) . . ?
C2A C3A N2A 102.1(4) . . ?
H3Aa C3A N2A 111.4(3) . . ?
H3Aa C3A C2A 111.4(4) . . ?
H3Ab C3A N2A 111.4(3) . . ?
H3Ab C3A C2A 111.4(4) . . ?
H3Ab C3A H3Aa 109.2 . . ?
C17A C18A C13A 117.9(5) . . ?
C19A C18A C13A 121.6(4) . . ?
C19A C18A C17A 120.5(5) . . ?
C26A C27A C22A 121.8(5) . . ?
H27A C27A C22A 119.1(3) . . ?
H27A C27A C26A 119.1(3) . . ?
H15A C15A C14A 119.0(3) . . ?
C16A C15A C14A 122.1(5) . . ?
C16A C15A H15A 119.0(3) . . ?
H24A C24A C23A 120.2(3) . . ?
C25A C24A C23A 119.6(5) . . ?
C25A C24A H24A 120.2(3) . . ?
C17A C16A C15A 118.2(4) . . ?
C21A C16A C15A 121.3(5) . . ?
C21A C16A C17A 120.5(5) . . ?
C16A C17A C18A 122.3(5) . . ?
H17A C17A C18A 118.9(3) . . ?
H17A C17A C16A 118.9(3) . . ?
H20a C20A C14A 109.5 . . ?
H20b C20A C14A 109.5 . . ?
H20b C20A H20a 109.5 . . ?
H20c C20A C14A 109.5 . . ?
H20c C20A H20a 109.5 . . ?
H20c C20A H20b 109.5 . . ?
H12a C12A C9A 109.5 . . ?
H12b C12A C9A 109.5 . . ?
H12b C12A H12a 109.5 . . ?
H12c C12A C9A 109.5 . . ?
H12c C12A H12a 109.5 . . ?
H12c C12A H12b 109.5 . . ?
C24A C25A C26A 119.9(5) . . ?
H25A C25A C26A 120.1(3) . . ?
H25A C25A C24A 120.1(3) . . ?
H6A C6A C5A 119.2(3) . . ?
C7A C6A C5A 121.7(5) . . ?
C7A C6A H6A 119.2(3) . . ?
H21a C21A C16A 109.5 . . ?
H21b C21A C16A 109.5 . . ?
H21b C21A H21a 109.5 . . ?
H21c C21A C16A 109.5 . . ?
H21c C21A H21a 109.5 . . ?
H21c C21A H21b 109.5 . . ?
C8A C7A C6A 118.5(4) . . ?
C11A C7A C6A 120.9(7) . . ?
C11A C7A C8A 120.6(7) . . ?
C7A C8A C9A 122.5(5) . . ?
H8A C8A C9A 118.7(3) . . ?
H8A C8A C7A 118.7(3) . . ?
H10a C10A C5A 109.5 . . ?
H10b C10A C5A 109.5 . . ?
H10b C10A H10a 109.5 . . ?
H10c C10A C5A 109.5 . . ?
H10c C10A H10a 109.5 . . ?
H10c C10A H10b 109.5 . . ?
C1D C2D F1D 121.4 . . ?
C3D C2D F1D 117.0 . . ?
C3D C2D C1D 121.6 . . ?
C2D C1D I1D 121.9 . . ?
C6D C1D I1D 121.1 . . ?
C6D C1D C2D 116.9 . . ?
C2D C3D F2D 119.5 . . ?
C4D C3D F2D 121.0 . . ?
C4D C3D C2D 119.4 . . ?
C1D C6D F5D 121.3 . . ?
C5D C6D F5D 116.6 . . ?
C5D C6D C1D 122.1 . . ?
C3D C4D F3D 119.6 . . ?
C5D C4D F3D 120.3 . . ?
C5D C4D C3D 120.0 . . ?
C6D C5D F4D 121.1 . . ?
C4D C5D F4D 119.0 . . ?
C4D C5D C6D 119.9 . . ?
H19a C19A C18A 109.5 . . ?
H19b C19A C18A 109.5 . . ?
H19b C19A H19a 109.5 . . ?
H19c C19A C18A 109.5 . . ?
H19c C19A H19a 109.5 . . ?
H19c C19A H19b 109.5 . . ?
H11a C11A C7A 109.5 . . ?
H11b C11A C7A 109.5 . . ?
H11b C11A H11a 109.5 . . ?
H11c C11A C7A 109.5 . . ?
H11c C11A H11a 109.5 . . ?
H11c C11A H11b 109.5 . . ?

loop_
_geom_bond_atom_site_label_1
_geom_bond_atom_site_label_2
_geom_bond_distance
_geom_bond_site_symmetry_2
_geom_bond_publ_flag
Au1A C22A 2.044(4) . ?
Au1A C1A 2.046(4) . ?
N2A C1A 1.332(5) . ?
N2A C13A 1.437(5) . ?
N2A C3A 1.484(6) . ?
N1A C4A 1.432(5) . ?
N1A C1A 1.326(5) . ?
N1A C2A 1.478(6) . ?
C22A C23A 1.382(7) . ?
C22A C27A 1.400(6) . ?
C4A C9A 1.390(6) . ?
C4A C5A 1.398(7) . ?
C9A C12A 1.502(7) . ?
C9A C8A 1.399(6) . ?
C5A C6A 1.396(7) . ?
C5A C10A 1.498(8) . ?
C2A H2Aa 0.9700 . ?
C2A H2Ab 0.9700 . ?
C2A C3A 1.532(7) . ?
C23A H23A 0.9300 . ?
C23A C24A 1.404(7) . ?
C26A H26A 0.9300 . ?
C26A C27A 1.395(7) . ?
C26A C25A 1.381(9) . ?
C13A C14A 1.395(7) . ?
C13A C18A 1.385(8) . ?
C14A C15A 1.409(6) . ?
C14A C20A 1.493(8) . ?
C3A H3Aa 0.9700 . ?
C3A H3Ab 0.9700 . ?
C18A C17A 1.391(6) . ?
C18A C19A 1.507(8) . ?
C27A H27A 0.9300 . ?
C15A H15A 0.9300 . ?
C15A C16A 1.377(8) . ?
C24A H24A 0.9300 . ?
C24A C25A 1.375(8) . ?
C16A C17A 1.387(8) . ?
C16A C21A 1.516(6) . ?
C17A H17A 0.9300 . ?
C20A H20a 0.9600 . ?
C20A H20b 0.9600 . ?
C20A H20c 0.9600 . ?
C12A H12a 0.9600 . ?
C12A H12b 0.9600 . ?
C12A H12c 0.9600 . ?
C25A H25A 0.9300 . ?
C6A H6A 0.9300 . ?
C6A C7A 1.393(9) . ?
C21A H21a 0.9600 . ?
C21A H21b 0.9600 . ?
C21A H21c 0.9600 . ?
C7A C8A 1.369(9) . ?
C7A C11A 1.517(7) . ?
C8A H8A 0.9300 . ?
C10A H10a 0.9600 . ?
C10A H10b 0.9600 . ?
C10A H10c 0.9600 . ?
I1D C1D 2.0850 . ?
F1D C2D 1.3156 . ?
F2D C3D 1.3332 . ?
F3D C4D 1.3640 . ?
F5D C6D 1.3341 . ?
F4D C5D 1.3522 . ?
C2D C1D 1.3769 . ?
C2D C3D 1.4056 . ?
C1D C6D 1.3829 . ?
C3D C4D 1.3617 . ?
C6D C5D 1.3753 . ?
C4D C5D 1.3754 . ?
C19A H19a 0.9600 . ?
C19A H19b 0.9600 . ?
C19A H19c 0.9600 . ?
C11A H11a 0.9600 . ?
C11A H11b 0.9600 . ?
C11A H11c 0.9600 . ?

loop_
_geom_torsion_atom_site_label_1
_geom_torsion_atom_site_label_2
_geom_torsion_atom_site_label_3
_geom_torsion_atom_site_label_4
_geom_torsion
_geom_torsion_site_symmetry_1
_geom_torsion_site_symmetry_2
_geom_torsion_site_symmetry_3
_geom_torsion_site_symmetry_4
_geom_torsion_publ_flag
Au1A C22A C23A C24A -172.7(4) . . . . ?
Au1A C22A C27A C26A 174.0(4) . . . . ?
Au1A C1A N2A C13A -2.0(5) . . . . ?
Au1A C1A N2A C3A -170.2(5) . . . . ?
Au1A C1A N1A C4A -6.3(5) . . . . ?
Au1A C1A N1A C2A 177.3(4) . . . . ?
N2A C1A N1A C4A 179.0(4) . . . . ?
N2A C1A N1A C2A 2.5(5) . . . . ?
N2A C13A C14A C15A 177.2(4) . . . . ?
N2A C13A C14A C20A -4.5(5) . . . . ?
N2A C13A C18A C17A -177.7(4) . . . . ?
N2A C13A C18A C19A 3.4(5) . . . . ?
N2A C3A C2A N1A 9.3(5) . . . . ?
N1A C4A C9A C12A 2.5(5) . . . . ?
N1A C4A C9A C8A -177.2(4) . . . . ?
N1A C4A C5A C6A 177.7(4) . . . . ?
N1A C4A C5A C10A -1.1(5) . . . . ?
C22A C23A C24A C25A -1.6(6) . . . . ?
C22A C27A C26A C25A -0.3(6) . . . . ?
C4A C9A C8A C7A -0.8(5) . . . . ?
C4A C5A C6A C7A -0.4(5) . . . . ?
C9A C8A C7A C6A 0.6(5) . . . . ?
C9A C8A C7A C11A -178.6(5) . . . . ?
C5A C6A C7A C8A 0.1(5) . . . . ?
C5A C6A C7A C11A 179.2(5) . . . . ?
C23A C24A C25A C26A 0.3(7) . . . . ?
C13A C14A C15A C16A 0.0(5) . . . . ?
C13A C18A C17A C16A 0.9(6) . . . . ?
C14A C15A C16A C17A 0.5(5) . . . . ?
C14A C15A C16A C21A -179.8(5) . . . . ?
C18A C17A C16A C15A -1.0(6) . . . . ?
C18A C17A C16A C21A 179.3(5) . . . . ?
I1D C1D C2D F1D -2.61(11) . . . . ?
I1D C1D C2D C3D 178.71(5) . . . . ?
I1D C1D C6D F5D 0.03(10) . . . . ?
I1D C1D C6D C5D -179.67(5) . . . . ?
F1D C2D C1D C6D 178.26(10) . . . . ?
F1D C2D C3D F2D -1.30(10) . . . . ?
F1D C2D C3D C4D -178.24(10) . . . . ?
F2D C3D C2D C1D 177.44(10) . . . . ?
F2D C3D C4D F3D 0.10(5) . . . . ?
F2D C3D C4D C5D -176.51(10) . . . . ?
F3D C4D C3D C2D 176.99(5) . . . . ?
F3D C4D C5D F4D 1.86(10) . . . . ?
F3D C4D C5D C6D -177.90(5) . . . . ?
F5D C6D C1D C2D 179.16(9) . . . . ?
F5D C6D C5D F4D 1.95(10) . . . . ?
F5D C6D C5D C4D -178.30(10) . . . . ?
F4D C5D C6D C1D -178.34(10) . . . . ?
F4D C5D C4D C3D 178.45(10) . . . . ?
C2D C1D C6D C5D -0.53(5) . . . . ?
C2D C3D C4D C5D 0.38(10) . . . . ?
C1D C6D C5D C4D 1.41(10) . . . . ?
C3D C4D C5D C6D -1.31(5) . . . . ?

loop_
_restr_U_similar_atom_site_label_1
_restr_U_similar_atom_site_label_2
_restr_U_similar_weight_param
I1D C1D 0.0800
F1D C2D 0.0800
F2D C3D 0.0800
F3D C4D 0.0800
F5D C6D 0.0800
F4D C5D 0.0800
C2D C1D 0.0400
C2D C3D 0.0400
C1D C6D 0.0400
C3D C4D 0.0400
C6D C5D 0.0400
C4D C5D 0.0400

loop_
_atom_site_anharm_gc_c_label
_atom_site_anharm_gc_c_111
_atom_site_anharm_gc_c_112
_atom_site_anharm_gc_c_113
_atom_site_anharm_gc_c_122
_atom_site_anharm_gc_c_123
_atom_site_anharm_gc_c_133
_atom_site_anharm_gc_c_222
_atom_site_anharm_gc_c_223
_atom_site_anharm_gc_c_233
_atom_site_anharm_gc_c_333
Au1A -0.000000035(10) 0.000000008(9) -0.000000014(6) -0.000000071(15) -0.000000012(6) -0.000000002(7) 0.00000025(6) -0.000000041(17) 0.000000008(11) 0.000000013(13)
I1D -0.00000076(3) -0.00000039(3) 0.00000036(2) 0.00000001(4) -0.00000009(2) -0.00000063(2) -0.00000001(13) -0.00000014(5) -0.00000041(3) 0.00000009(4)

loop_
_atom_site_anharm_gc_d_label
_atom_site_anharm_gc_d_1111
_atom_site_anharm_gc_d_1112
_atom_site_anharm_gc_d_1113
_atom_site_anharm_gc_d_1122
_atom_site_anharm_gc_d_1123
_atom_site_anharm_gc_d_1133
_atom_site_anharm_gc_d_1222
_atom_site_anharm_gc_d_1223
_atom_site_anharm_gc_d_1233
_atom_site_anharm_gc_d_1333
_atom_site_anharm_gc_d_2222
_atom_site_anharm_gc_d_2223
_atom_site_anharm_gc_d_2233
_atom_site_anharm_gc_d_2333
_atom_site_anharm_gc_d_3333
Au1A -0.0000000099(8) -0.0000000005(4) 0.0000000008(4) -0.0000000092(7) -0.0000000001(2) -0.0000000043(4) 0.0000000009(12) -0.0000000054(5) 0.0000000000(3) -0.0000000019(5) -0.000000212(7) -0.0000000024(13) -0.0000000198(8) 0.0000000001(5) -0.0000000110(11)
I1D -0.000000001(2) -0.0000000024(14) -0.0000000024(11) -0.0000000124(17) -0.0000000014(8) 0.0000000001(9) -0.000000000(3) -0.0000000030(14) -0.0000000013(9) -0.0000000070(13) -0.000000218(12) 0.000000001(4) -0.000000023(2) 0.0000000006(18) 0.000000005(3)
